data_1550897
loop_
_publ_author_name
'Peng, Yan'
'Singh, Mukesh Kumar'
'Mereacre, Valeriu'
'Anson, Christopher'
'Rajaraman, Gopalan'
'Powell, Annie K.'

_publ_section_title
;
 Mechanism of Magnetization Relaxation in {MIII2DyIII2} (M = Cr, Mn, Fe,
 Al) &#x201C;Butterfly&#x201D; Complexes: How Important Are the Transition
 Metal Ions Here?
;
_journal_name_full 'Chemical Science'
_journal_paper_doi 10.1039/C8SC05362F
_journal_year 2019
_chemical_formula_moiety 'C68 H72 Cr2 Dy2 N4 O18, 2(C2 H3 N)'
_chemical_formula_sum 'C72 H78 Cr2 Dy2 N6 O18'
_chemical_formula_weight 1744.40
_space_group_crystal_system monoclinic
_space_group_IT_number 15
_space_group_name_Hall '-C 2yc'
_space_group_name_H-M_alt 'C 1 2/c 1'
_symmetry_space_group_name_Hall '-C 2yc'
_symmetry_space_group_name_H-M 'C 1 2/c 1'
_atom_sites_solution_hydrogens mixed
_atom_sites_solution_primary 'intrinsic phasing'
_atom_sites_solution_secondary difmap
_audit_creation_date 2018-11-20
_audit_creation_method
;
Olex2 1.2
(compiled 2018.05.29 svn.r3508 for OlexSys, GUI svn.r5506)
;
_audit_update_record
;
2018-11-21 deposited with the CCDC.    2019-04-04 downloaded from the CCDC.
;
_cell_angle_alpha 90
_cell_angle_beta 94.793(9)
_cell_angle_gamma 90
_cell_formula_units_Z 4
_cell_length_a 28.044(3)
_cell_length_b 10.4184(9)
_cell_length_c 24.335(3)
_cell_measurement_reflns_used 11064
_cell_measurement_temperature 150(2)
_cell_measurement_theta_max 26.08
_cell_measurement_theta_min 1.46
_cell_volume 7085.2(13)
_computing_cell_refinement 'X-Area 1.38 (Stoe & Cie GmbH, 2006)'
_computing_data_collection 'WinXpose 1.6.8 (Stoe & Cie GmbH, 2004)'
_computing_data_reduction 'X-Area 1.38 (Stoe & Cie GmbH, 2006)'
_computing_molecular_graphics 'Olex2 (Dolomanov et al., 2009)'
_computing_publication_material 'Olex2 (Dolomanov et al., 2009)'
_computing_structure_refinement 'ShelXL (Sheldrick, 2015)'
_computing_structure_solution 'ShelXT (Sheldrick, 2015)'
_diffrn_ambient_temperature 150(2)
_diffrn_detector_area_resol_mean 6.667
_diffrn_measured_fraction_theta_full 0.999
_diffrn_measured_fraction_theta_max 0.999
_diffrn_measurement_device_type 'Stoe IPDS II'
_diffrn_measurement_method 'area detector, \w-scans'
_diffrn_radiation_monochromator graphite
_diffrn_radiation_type MoK\a
_diffrn_radiation_wavelength 0.71073
_diffrn_reflns_av_R_equivalents 0.0912
_diffrn_reflns_av_unetI/netI 0.1018
_diffrn_reflns_Laue_measured_fraction_full 0.999
_diffrn_reflns_Laue_measured_fraction_max 0.999
_diffrn_reflns_limit_h_max 34
_diffrn_reflns_limit_h_min -34
_diffrn_reflns_limit_k_max 12
_diffrn_reflns_limit_k_min -12
_diffrn_reflns_limit_l_max 29
_diffrn_reflns_limit_l_min -29
_diffrn_reflns_number 28433
_diffrn_reflns_point_group_measured_fraction_full 0.999
_diffrn_reflns_point_group_measured_fraction_max 0.999
_diffrn_reflns_theta_full 25.250
_diffrn_reflns_theta_max 25.681
_diffrn_reflns_theta_min 2.086
_diffrn_source 'sealed tube'
_exptl_absorpt_coefficient_mu 2.458
_exptl_absorpt_correction_T_max 0.681
_exptl_absorpt_correction_T_min 0.461
_exptl_absorpt_correction_type empirical
_exptl_absorpt_process_details 'XPREP (BrukerAXS Inc., 2003)'
_exptl_crystal_colour 'pale green'
_exptl_crystal_density_diffrn 1.635
_exptl_crystal_description block
_exptl_crystal_F_000 3504
_exptl_crystal_size_max 0.28
_exptl_crystal_size_mid 0.22
_exptl_crystal_size_min 0.18
_refine_diff_density_max 0.576
_refine_diff_density_min -0.918
_refine_diff_density_rms 0.109
_refine_ls_extinction_coef 0.00145(5)
_refine_ls_extinction_expression Fc^*^=kFc[1+0.001xFc^2^\l^3^/sin(2\q)]^-1/4^
_refine_ls_extinction_method 'SHELXL-2018/3 (Sheldrick 2018)'
_refine_ls_goodness_of_fit_ref 0.863
_refine_ls_hydrogen_treatment mixed
_refine_ls_matrix_type full
_refine_ls_number_parameters 459
_refine_ls_number_reflns 6736
_refine_ls_number_restraints 1
_refine_ls_restrained_S_all 0.863
_refine_ls_R_factor_all 0.0911
_refine_ls_R_factor_gt 0.0431
_refine_ls_shift/su_max 0.001
_refine_ls_shift/su_mean 0.000
_refine_ls_structure_factor_coef Fsqd
_refine_ls_weighting_details 'w=1/[\s^2^(Fo^2^)+(0.0371P)^2^] where P=(Fo^2^+2Fc^2^)/3'
_refine_ls_weighting_scheme calc
_refine_ls_wR_factor_gt 0.0804
_refine_ls_wR_factor_ref 0.0899
_reflns_Friedel_coverage 0.000
_reflns_number_gt 4031
_reflns_number_total 6736
_reflns_threshold_expression 'I > 2\s(I)'
_cod_data_source_file c8sc05362f3.cif
_cod_data_source_block p607c
_cod_original_cell_volume 7085.3(13)
_cod_database_code 1550897
_shelx_shelxl_version_number 2018/3
_shelx_space_group_comment
;
The symmetry employed for this shelxl refinement is uniquely defined
by the following loop, which should always be used as a source of
symmetry information in preference to the above space-group names.
They are only intended as comments.
;
_shelx_estimated_absorpt_t_max 0.666
_shelx_estimated_absorpt_t_min 0.546
_olex2_refinement_description
;
1. Fixed Uiso
 At 1.2 times of:
  All C(H) groups, All C(H,H) groups, All O(H) groups
 At 1.5 times of:
  All C(H,H,H) groups
2. Restrained distances
 O1-H1
 0.88 with sigma of 0.04
3.a Secondary CH2 refined with riding coordinates:
 C1(H1A,H1B), C2(H2A,H2B), C3(H3A,H3B), C4(H4A,H4B), C5(H5A,H5B)
3.b Aromatic/amide H refined with riding coordinates:
 C7(H7), C8(H8), C9(H9), C10(H10), C13(H13), C14(H14), C16(H16), C17(H17),
 C21(H21), C22(H22), C24(H24), C25(H25), C29(H29), C30(H30), C32(H32), C33(H33)
3.c Idealised Me refined as rotating group:
 C18(H18A,H18B,H18C), C26(H26A,H26B,H26C), C34(H34A,H34B,H34C), C42(H42A,H42B,
 H42C)
;
_olex2_submission_special_instructions 'No special instructions were received'

loop_
_space_group_symop_operation_xyz
'x, y, z'
'-x, y, -z+1/2'
'x+1/2, y+1/2, z'
'-x+1/2, y+1/2, -z+1/2'
'-x, -y, -z'
'x, -y, z-1/2'
'-x+1/2, -y+1/2, -z'
'x+1/2, -y+1/2, z-1/2'

loop_
_atom_site_label
_atom_site_type_symbol
_atom_site_fract_x
_atom_site_fract_y
_atom_site_fract_z
_atom_site_U_iso_or_equiv
_atom_site_adp_type
_atom_site_occupancy
_atom_site_site_symmetry_order
_atom_site_calc_flag
_atom_site_refinement_flags_posn
_atom_site_disorder_assembly
_atom_site_disorder_group
Dy1 Dy 0.29529(2) 0.55196(3) 0.42642(2) 0.04108(12) Uani 1 1 d . . .
Cr1 Cr 0.24062(4) 0.83904(10) 0.45012(4) 0.0409(3) Uani 1 1 d . . .
O1 O 0.29332(15) 0.7341(4) 0.48812(16) 0.0399(10) Uani 1 1 d D . .
H1 H 0.3238(15) 0.767(6) 0.494(3) 0.048 Uiso 1 1 d DR . .
N1 N 0.22016(19) 0.4184(5) 0.3957(2) 0.0482(15) Uani 1 1 d . . .
C1 C 0.2076(3) 0.3501(7) 0.4462(3) 0.058(2) Uani 1 1 d . . .
H1A H 0.231049 0.280468 0.454796 0.069 Uiso 1 1 calc R . .
H1B H 0.175655 0.310152 0.438873 0.069 Uiso 1 1 calc R . .
C2 C 0.2069(2) 0.4386(8) 0.4965(3) 0.0548(17) Uani 1 1 d . . .
H2A H 0.177950 0.493459 0.492958 0.066 Uiso 1 1 calc R . .
H2B H 0.206178 0.386776 0.530553 0.066 Uiso 1 1 calc R . .
O2 O 0.22989(15) 0.6866(4) 0.40332(16) 0.0430(11) Uani 1 1 d . . .
C3 C 0.1822(3) 0.5047(8) 0.3710(4) 0.069(2) Uani 1 1 d . . .
H3A H 0.183352 0.502698 0.330492 0.083 Uiso 1 1 calc R . .
H3B H 0.150871 0.468988 0.379254 0.083 Uiso 1 1 calc R . .
C4 C 0.1840(3) 0.6390(8) 0.3887(4) 0.084(3) Uani 1 1 d . . .
H4A H 0.168905 0.692479 0.358412 0.101 Uiso 1 1 calc R . .
H4B H 0.164668 0.648401 0.420668 0.101 Uiso 1 1 calc R . .
O3 O 0.24847(15) 0.5159(4) 0.49945(16) 0.0422(11) Uani 1 1 d . . .
C5 C 0.2315(3) 0.3232(7) 0.3545(3) 0.0542(19) Uani 1 1 d . . .
H5A H 0.201370 0.284887 0.337746 0.065 Uiso 1 1 calc R . .
H5B H 0.250853 0.253588 0.372835 0.065 Uiso 1 1 calc R . .
C6 C 0.2582(3) 0.3808(8) 0.3103(3) 0.0542(19) Uani 1 1 d . . .
C7 C 0.2555(3) 0.3294(9) 0.2569(3) 0.067(2) Uani 1 1 d . . .
H7 H 0.235133 0.258517 0.247472 0.081 Uiso 1 1 calc R . .
C8 C 0.2827(4) 0.3834(11) 0.2184(3) 0.081(3) Uani 1 1 d . . .
H8 H 0.281495 0.349786 0.181979 0.097 Uiso 1 1 calc R . .
C9 C 0.3119(3) 0.4872(9) 0.2332(3) 0.070(2) Uani 1 1 d . . .
H9 H 0.330283 0.527264 0.206966 0.084 Uiso 1 1 calc R . .
C10 C 0.3137(3) 0.5318(8) 0.2876(3) 0.062(2) Uani 1 1 d . . .
H10 H 0.334734 0.600293 0.298415 0.074 Uiso 1 1 calc R . .
N2 N 0.2864(2) 0.4807(5) 0.3251(2) 0.0506(15) Uani 1 1 d . . .
O4 O 0.28324(16) 0.9133(4) 0.39819(17) 0.0456(11) Uani 1 1 d . . .
O5 O 0.32538(16) 0.7350(5) 0.38025(18) 0.0484(11) Uani 1 1 d . . .
C11 C 0.3155(2) 0.8501(8) 0.3745(3) 0.0492(17) Uani 1 1 d . . .
C12 C 0.3430(2) 0.9312(7) 0.3363(2) 0.0466(17) Uani 1 1 d . . .
C13 C 0.3335(3) 1.0610(8) 0.3289(3) 0.0557(17) Uani 1 1 d . . .
H13 H 0.308294 1.099730 0.346811 0.067 Uiso 1 1 calc R . .
C14 C 0.3605(3) 1.1343(8) 0.2956(3) 0.061(2) Uani 1 1 d . . .
H14 H 0.353559 1.223062 0.290793 0.073 Uiso 1 1 calc R . .
C15 C 0.3975(3) 1.0807(8) 0.2692(3) 0.058(2) Uani 1 1 d . . .
C16 C 0.4052(3) 0.9502(10) 0.2754(3) 0.070(2) Uani 1 1 d . . .
H16 H 0.429535 0.910271 0.256469 0.084 Uiso 1 1 calc R . .
C17 C 0.3793(3) 0.8794(9) 0.3075(4) 0.067(2) Uani 1 1 d . . .
H17 H 0.385782 0.790100 0.310850 0.081 Uiso 1 1 calc R . .
C18 C 0.4273(3) 1.1658(9) 0.2354(3) 0.076(3) Uani 1 1 d . . .
H18A H 0.426615 1.253915 0.249434 0.114 Uiso 1 1 calc GR . .
H18B H 0.414279 1.164148 0.196797 0.114 Uiso 1 1 calc GR . .
H18C H 0.460385 1.134607 0.238133 0.114 Uiso 1 1 calc GR . .
O6 O 0.31706(16) 0.5788(4) 0.58651(16) 0.0458(11) Uani 1 1 d . . .
O7 O 0.34805(16) 0.5118(4) 0.50899(17) 0.0478(12) Uani 1 1 d . . .
C19 C 0.3484(2) 0.5234(6) 0.5601(3) 0.0456(17) Uani 1 1 d . . .
C20 C 0.3908(2) 0.4702(7) 0.5942(3) 0.0491(17) Uani 1 1 d . . .
C21 C 0.4159(3) 0.3676(8) 0.5743(3) 0.066(2) Uani 1 1 d . . .
H21 H 0.404689 0.328160 0.540483 0.079 Uiso 1 1 calc R . .
C22 C 0.4575(3) 0.3215(9) 0.6034(4) 0.082(3) Uani 1 1 d . . .
H22 H 0.473790 0.249458 0.589921 0.098 Uiso 1 1 calc R . .
C23 C 0.4746(3) 0.3801(10) 0.6510(4) 0.078(3) Uani 1 1 d . . .
C24 C 0.4503(3) 0.4815(9) 0.6707(4) 0.074(3) Uani 1 1 d . . .
H24 H 0.462492 0.522700 0.703781 0.088 Uiso 1 1 calc R . .
C25 C 0.4078(3) 0.5254(8) 0.6432(3) 0.062(2) Uani 1 1 d . . .
H25 H 0.390563 0.593489 0.658356 0.074 Uiso 1 1 calc R . .
C26 C 0.5228(4) 0.3323(12) 0.6790(5) 0.118(4) Uani 1 1 d . . .
H26A H 0.525348 0.239404 0.673807 0.177 Uiso 1 1 calc GR . .
H26B H 0.524333 0.351739 0.718546 0.177 Uiso 1 1 calc GR . .
H26C H 0.549140 0.375491 0.662542 0.177 Uiso 1 1 calc GR . .
O8 O 0.32770(16) 0.3346(5) 0.42412(18) 0.0483(11) Uani 1 1 d . . .
O9 O 0.37425(16) 0.4945(5) 0.40025(18) 0.0468(12) Uani 1 1 d . . .
C27 C 0.3680(3) 0.3764(8) 0.4123(3) 0.0477(18) Uani 1 1 d . . .
C28 C 0.4102(2) 0.2882(7) 0.4120(3) 0.0471(17) Uani 1 1 d . . .
C29 C 0.4514(3) 0.3263(7) 0.3888(3) 0.0556(18) Uani 1 1 d . . .
H29 H 0.453273 0.410273 0.373897 0.067 Uiso 1 1 calc R . .
C30 C 0.4899(3) 0.2437(8) 0.3870(3) 0.065(2) Uani 1 1 d . . .
H30 H 0.517758 0.271453 0.370693 0.077 Uiso 1 1 calc R . .
C31 C 0.4882(3) 0.1205(9) 0.4088(3) 0.065(2) Uani 1 1 d . . .
C32 C 0.4478(3) 0.0821(7) 0.4319(3) 0.066(2) Uani 1 1 d . . .
H32 H 0.446256 -0.001912 0.446742 0.079 Uiso 1 1 calc R . .
C33 C 0.4089(3) 0.1644(8) 0.4338(3) 0.060(2) Uani 1 1 d . . .
H33 H 0.381122 0.136083 0.450202 0.072 Uiso 1 1 calc R . .
C34 C 0.5294(3) 0.0267(10) 0.4056(4) 0.097(3) Uani 1 1 d . . .
H34A H 0.536208 -0.015426 0.441394 0.145 Uiso 1 1 calc GR . .
H34B H 0.557940 0.073222 0.395933 0.145 Uiso 1 1 calc GR . .
H34C H 0.520727 -0.038142 0.377342 0.145 Uiso 1 1 calc GR . .
N41 N 0.3943(3) 0.8095(9) 0.4995(4) 0.095(3) Uani 1 1 d . A 1
C41 C 0.4220(4) 0.7285(11) 0.4934(4) 0.082(3) Uani 1 1 d . A 1
C42 C 0.4565(3) 0.6238(10) 0.4888(4) 0.089(3) Uani 1 1 d . A 1
H42A H 0.456868 0.568941 0.521582 0.133 Uiso 1 1 calc GR A 1
H42B H 0.488512 0.659968 0.486089 0.133 Uiso 1 1 calc GR A 1
H42C H 0.447303 0.572740 0.455844 0.133 Uiso 1 1 calc GR A 1

loop_
_atom_site_aniso_label
_atom_site_aniso_U_11
_atom_site_aniso_U_22
_atom_site_aniso_U_33
_atom_site_aniso_U_23
_atom_site_aniso_U_13
_atom_site_aniso_U_12
Dy1 0.03893(17) 0.05043(19) 0.03460(16) -0.00202(19) 0.00740(11) 0.0019(2)
Cr1 0.0405(6) 0.0516(7) 0.0313(5) -0.0001(5) 0.0061(4) 0.0025(5)
O1 0.034(2) 0.054(3) 0.031(2) -0.0034(19) 0.0044(19) 0.000(2)
N1 0.042(3) 0.054(4) 0.048(3) -0.005(3) 0.002(3) 0.000(3)
C1 0.059(5) 0.055(5) 0.061(5) -0.013(4) 0.016(4) -0.014(4)
C2 0.057(4) 0.058(4) 0.051(4) -0.008(4) 0.015(3) -0.013(4)
O2 0.043(3) 0.052(3) 0.034(2) -0.004(2) 0.0036(19) 0.003(2)
C3 0.049(5) 0.070(5) 0.084(6) -0.015(4) -0.008(4) 0.005(4)
C4 0.062(6) 0.066(6) 0.116(7) -0.005(5) -0.037(5) 0.005(5)
O3 0.040(2) 0.051(3) 0.036(2) -0.0036(19) 0.0092(19) -0.007(2)
C5 0.053(4) 0.062(5) 0.046(4) -0.016(4) 0.000(3) 0.000(4)
C6 0.057(5) 0.062(5) 0.042(4) -0.008(3) -0.003(3) 0.014(4)
C7 0.069(5) 0.090(6) 0.040(4) -0.016(4) -0.011(4) 0.005(5)
C8 0.086(6) 0.119(8) 0.036(4) -0.007(5) -0.005(4) 0.020(6)
C9 0.088(6) 0.087(6) 0.036(4) 0.005(4) 0.013(4) 0.021(5)
C10 0.078(5) 0.065(6) 0.046(4) 0.005(4) 0.018(4) 0.013(4)
N2 0.061(4) 0.052(4) 0.039(3) -0.004(3) 0.006(3) 0.003(3)
O4 0.048(3) 0.052(3) 0.039(2) 0.003(2) 0.011(2) 0.003(2)
O5 0.053(3) 0.044(3) 0.051(3) 0.005(2) 0.018(2) 0.007(2)
C11 0.048(4) 0.064(5) 0.037(4) -0.003(3) 0.011(3) -0.002(4)
C12 0.048(4) 0.055(5) 0.037(3) 0.001(3) 0.005(3) 0.001(4)
C13 0.055(4) 0.058(5) 0.055(4) 0.003(4) 0.012(3) 0.000(4)
C14 0.067(5) 0.059(5) 0.056(4) 0.015(4) 0.006(4) -0.007(4)
C15 0.041(4) 0.084(7) 0.049(4) 0.015(4) 0.007(3) -0.003(4)
C16 0.049(4) 0.082(6) 0.084(5) 0.022(6) 0.036(4) 0.006(5)
C17 0.053(5) 0.070(5) 0.082(6) 0.013(5) 0.023(4) 0.015(4)
C18 0.060(5) 0.091(7) 0.079(6) 0.035(5) 0.012(4) -0.007(5)
O6 0.047(3) 0.055(3) 0.036(2) 0.000(2) 0.004(2) 0.008(2)
O7 0.044(3) 0.062(3) 0.037(2) 0.001(2) 0.004(2) 0.003(2)
C19 0.042(4) 0.050(5) 0.044(4) 0.004(3) 0.001(3) 0.003(3)
C20 0.051(4) 0.056(5) 0.041(3) 0.000(3) 0.005(3) 0.004(4)
C21 0.060(5) 0.073(6) 0.065(5) 0.001(4) 0.008(4) 0.010(4)
C22 0.070(6) 0.079(6) 0.098(7) 0.014(5) 0.015(5) 0.026(5)
C23 0.062(6) 0.086(7) 0.083(6) 0.009(5) -0.009(5) 0.018(5)
C24 0.063(5) 0.085(7) 0.070(5) 0.009(5) -0.015(4) 0.008(5)
C25 0.057(5) 0.072(6) 0.056(4) 0.008(4) -0.001(4) 0.009(4)
C26 0.071(7) 0.149(10) 0.128(9) 0.036(8) -0.026(6) 0.043(7)
O8 0.042(3) 0.056(3) 0.048(3) 0.000(2) 0.011(2) 0.001(2)
O9 0.038(3) 0.055(3) 0.049(3) -0.002(2) 0.011(2) 0.004(2)
C27 0.055(5) 0.053(5) 0.037(4) -0.002(3) 0.013(3) 0.004(4)
C28 0.047(4) 0.051(4) 0.044(4) -0.001(3) 0.006(3) 0.002(3)
C29 0.047(4) 0.053(5) 0.068(5) -0.004(4) 0.012(4) 0.005(4)
C30 0.050(5) 0.065(6) 0.080(6) 0.004(4) 0.015(4) 0.002(4)
C31 0.054(5) 0.073(6) 0.070(5) -0.007(4) 0.007(4) 0.018(4)
C32 0.077(6) 0.048(5) 0.075(5) 0.006(4) 0.018(5) 0.008(4)
C33 0.061(5) 0.060(5) 0.060(5) -0.004(4) 0.013(4) -0.004(4)
C34 0.075(6) 0.096(8) 0.119(8) 0.000(6) 0.012(6) 0.032(6)
N41 0.065(5) 0.085(6) 0.135(8) 0.000(5) 0.007(5) -0.003(5)
C41 0.068(6) 0.095(8) 0.081(6) 0.011(6) 0.001(5) -0.012(6)
C42 0.070(6) 0.102(8) 0.095(7) -0.009(6) 0.014(5) 0.003(6)

loop_
_atom_type_symbol
_atom_type_description
_atom_type_scat_dispersion_real
_atom_type_scat_dispersion_imag
_atom_type_scat_source
C C 0.0033 0.0016 'International Tables Vol C Tables 4.2.6.8 and 6.1.1.4'
H H 0.0000 0.0000 'International Tables Vol C Tables 4.2.6.8 and 6.1.1.4'
Cr Cr 0.3209 0.6236 'International Tables Vol C Tables 4.2.6.8 and 6.1.1.4'
Dy Dy -0.1892 4.4098 'International Tables Vol C Tables 4.2.6.8 and 6.1.1.4'
N N 0.0061 0.0033 'International Tables Vol C Tables 4.2.6.8 and 6.1.1.4'
O O 0.0106 0.0060 'International Tables Vol C Tables 4.2.6.8 and 6.1.1.4'

loop_
_geom_angle_atom_site_label_1
_geom_angle_atom_site_label_2
_geom_angle_atom_site_label_3
_geom_angle
_geom_angle_site_symmetry_1
_geom_angle_site_symmetry_3
O1 Dy1 N1 122.74(16) . .
O1 Dy1 N2 144.72(16) . .
O1 Dy1 O7 70.50(14) . .
O1 Dy1 O8 140.17(14) . .
O1 Dy1 O9 115.07(15) . .
O2 Dy1 O1 67.76(14) . .
O2 Dy1 N1 69.47(16) . .
O2 Dy1 N2 86.09(16) . .
O2 Dy1 O5 73.18(16) . .
O2 Dy1 O7 135.46(14) . .
O2 Dy1 O8 146.72(15) . .
O2 Dy1 O9 142.94(16) . .
O3 Dy1 O1 67.02(14) . .
O3 Dy1 N1 68.59(16) . .
O3 Dy1 O2 78.42(15) . .
O3 Dy1 N2 132.18(17) . .
O3 Dy1 O5 136.74(15) . .
O3 Dy1 O7 71.58(15) . .
O3 Dy1 O8 95.89(15) . .
O3 Dy1 O9 138.18(15) . .
N2 Dy1 N1 63.60(19) . .
O5 Dy1 O1 72.26(15) . .
O5 Dy1 N1 127.05(16) . .
O5 Dy1 N2 77.88(17) . .
O5 Dy1 O7 108.06(16) . .
O5 Dy1 O8 125.41(16) . .
O5 Dy1 O9 73.11(16) . .
O7 Dy1 N1 124.88(17) . .
O7 Dy1 N2 138.39(17) . .
O7 Dy1 O8 69.96(15) . .
O8 Dy1 N1 77.88(16) . .
O8 Dy1 N2 73.50(16) . .
O9 Dy1 N1 122.07(17) . .
O9 Dy1 N2 72.18(17) . .
O9 Dy1 O7 70.67(15) . .
O9 Dy1 O8 54.31(16) . .
O1 Cr1 O1 79.85(19) 7_566 .
O2 Cr1 O1 93.92(19) . 7_566
O2 Cr1 O1 84.12(17) . .
O2 Cr1 O4 90.99(18) . .
O2 Cr1 O6 90.51(18) . 7_566
O3 Cr1 O1 93.53(18) 7_566 .
O3 Cr1 O1 83.22(18) 7_566 7_566
O3 Cr1 O2 176.59(18) 7_566 .
O3 Cr1 O4 91.59(18) 7_566 .
O3 Cr1 O6 91.57(18) 7_566 7_566
O4 Cr1 O1 92.68(18) . .
O4 Cr1 O1 170.58(17) . 7_566
O4 Cr1 O6 93.34(18) . 7_566
O6 Cr1 O1 171.99(19) 7_566 .
O6 Cr1 O1 94.65(18) 7_566 7_566
Dy1 O1 H1 109(4) . .
Cr1 O1 Dy1 101.82(19) 7_566 .
Cr1 O1 Dy1 101.28(16) . .
Cr1 O1 Cr1 100.15(19) 7_566 .
Cr1 O1 H1 121(4) . .
Cr1 O1 H1 121(4) 7_566 .
C1 N1 Dy1 105.2(4) . .
C3 N1 Dy1 109.3(4) . .
C3 N1 C1 114.4(6) . .
C5 N1 Dy1 110.2(4) . .
C5 N1 C1 108.8(5) . .
C5 N1 C3 108.8(6) . .
N1 C1 H1A 109.0 . .
N1 C1 H1B 109.0 . .
N1 C1 C2 113.1(6) . .
H1A C1 H1B 107.8 . .
C2 C1 H1A 109.0 . .
C2 C1 H1B 109.0 . .
C1 C2 H2A 110.0 . .
C1 C2 H2B 110.0 . .
H2A C2 H2B 108.4 . .
O3 C2 C1 108.4(5) . .
O3 C2 H2A 110.0 . .
O3 C2 H2B 110.0 . .
Cr1 O2 Dy1 105.46(17) . .
C4 O2 Dy1 122.4(4) . .
C4 O2 Cr1 121.9(5) . .
N1 C3 H3A 108.0 . .
N1 C3 H3B 108.0 . .
H3A C3 H3B 107.3 . .
C4 C3 N1 117.1(7) . .
C4 C3 H3A 108.0 . .
C4 C3 H3B 108.0 . .
O2 C4 C3 115.0(8) . .
O2 C4 H4A 108.5 . .
O2 C4 H4B 108.5 . .
C3 C4 H4A 108.5 . .
C3 C4 H4B 108.5 . .
H4A C4 H4B 107.5 . .
Cr1 O3 Dy1 106.61(18) 7_566 .
C2 O3 Dy1 124.7(4) . .
C2 O3 Cr1 123.8(4) . 7_566
N1 C5 H5A 109.2 . .
N1 C5 H5B 109.2 . .
N1 C5 C6 111.9(6) . .
H5A C5 H5B 107.9 . .
C6 C5 H5A 109.2 . .
C6 C5 H5B 109.2 . .
C7 C6 C5 121.6(7) . .
N2 C6 C5 116.3(6) . .
N2 C6 C7 122.1(8) . .
C6 C7 H7 120.5 . .
C8 C7 C6 119.0(8) . .
C8 C7 H7 120.5 . .
C7 C8 H8 120.3 . .
C7 C8 C9 119.3(8) . .
C9 C8 H8 120.3 . .
C8 C9 H9 120.7 . .
C8 C9 C10 118.6(8) . .
C10 C9 H9 120.7 . .
C9 C10 H10 118.9 . .
N2 C10 C9 122.2(8) . .
N2 C10 H10 118.9 . .
C6 N2 Dy1 119.4(5) . .
C6 N2 C10 118.8(6) . .
C10 N2 Dy1 121.4(5) . .
C11 O4 Cr1 124.8(4) . .
C11 O5 Dy1 137.7(4) . .
O4 C11 C12 113.6(7) . .
O5 C11 O4 127.0(6) . .
O5 C11 C12 119.4(6) . .
C13 C12 C11 121.4(6) . .
C13 C12 C17 117.1(7) . .
C17 C12 C11 121.5(7) . .
C12 C13 H13 119.9 . .
C14 C13 C12 120.3(7) . .
C14 C13 H13 119.9 . .
C13 C14 H14 119.4 . .
C15 C14 C13 121.1(8) . .
C15 C14 H14 119.4 . .
C14 C15 C16 117.7(7) . .
C14 C15 C18 119.1(8) . .
C16 C15 C18 123.2(8) . .
C15 C16 H16 119.4 . .
C17 C16 C15 121.3(8) . .
C17 C16 H16 119.4 . .
C12 C17 H17 118.7 . .
C16 C17 C12 122.5(8) . .
C16 C17 H17 118.7 . .
C15 C18 H18A 109.5 . .
C15 C18 H18B 109.5 . .
C15 C18 H18C 109.5 . .
H18A C18 H18B 109.5 . .
H18A C18 H18C 109.5 . .
H18B C18 H18C 109.5 . .
C19 O6 Cr1 122.9(4) . 7_566
C19 O7 Dy1 139.5(4) . .
O6 C19 C20 116.0(6) . .
O7 C19 O6 126.9(6) . .
O7 C19 C20 117.1(6) . .
C21 C20 C19 119.6(6) . .
C25 C20 C19 121.9(7) . .
C25 C20 C21 118.4(7) . .
C20 C21 H21 119.5 . .
C20 C21 C22 121.0(8) . .
C22 C21 H21 119.5 . .
C21 C22 H22 120.1 . .
C23 C22 C21 119.7(9) . .
C23 C22 H22 120.1 . .
C22 C23 C24 119.7(8) . .
C22 C23 C26 117.7(9) . .
C24 C23 C26 122.6(9) . .
C23 C24 H24 119.4 . .
C23 C24 C25 121.1(8) . .
C25 C24 H24 119.4 . .
C20 C25 C24 120.0(8) . .
C20 C25 H25 120.0 . .
C24 C25 H25 120.0 . .
C23 C26 H26A 109.5 . .
C23 C26 H26B 109.5 . .
C23 C26 H26C 109.5 . .
H26A C26 H26B 109.5 . .
H26A C26 H26C 109.5 . .
H26B C26 H26C 109.5 . .
C27 O8 Dy1 91.6(4) . .
C27 O9 Dy1 91.8(4) . .
O8 C27 Dy1 61.4(4) . .
O8 C27 O9 121.6(7) . .
O8 C27 C28 120.7(7) . .
O9 C27 Dy1 60.8(4) . .
O9 C27 C28 117.7(7) . .
C28 C27 Dy1 172.2(5) . .
C29 C28 C27 120.8(6) . .
C29 C28 C33 118.0(7) . .
C33 C28 C27 121.2(7) . .
C28 C29 H29 119.5 . .
C30 C29 C28 120.9(7) . .
C30 C29 H29 119.5 . .
C29 C30 H30 119.7 . .
C29 C30 C31 120.7(8) . .
C31 C30 H30 119.7 . .
C30 C31 C34 121.5(8) . .
C32 C31 C30 118.8(7) . .
C32 C31 C34 119.6(8) . .
C31 C32 H32 119.5 . .
C31 C32 C33 121.0(7) . .
C33 C32 H32 119.5 . .
C28 C33 H33 119.7 . .
C32 C33 C28 120.6(7) . .
C32 C33 H33 119.7 . .
C31 C34 H34A 109.5 . .
C31 C34 H34B 109.5 . .
C31 C34 H34C 109.5 . .
H34A C34 H34B 109.5 . .
H34A C34 H34C 109.5 . .
H34B C34 H34C 109.5 . .
N41 C41 C42 176.8(11) . .
C41 C42 H42A 109.5 . .
C41 C42 H42B 109.5 . .
C41 C42 H42C 109.5 . .
H42A C42 H42B 109.5 . .
H42A C42 H42C 109.5 . .
H42B C42 H42C 109.5 . .

loop_
_geom_bond_atom_site_label_1
_geom_bond_atom_site_label_2
_geom_bond_distance
_geom_bond_site_symmetry_2
Dy1 O1 2.423(4) .
Dy1 N1 2.583(5) .
Dy1 O2 2.340(4) .
Dy1 O3 2.327(4) .
Dy1 N2 2.567(5) .
Dy1 O5 2.402(5) .
Dy1 O7 2.430(4) .
Dy1 O8 2.442(5) .
Dy1 O9 2.430(4) .
Cr1 O1 1.996(4) 7_566
Cr1 O1 2.002(4) .
Cr1 O2 1.963(4) .
Cr1 O3 1.955(4) 7_566
Cr1 O4 1.969(4) .
Cr1 O6 1.976(4) 7_566
O1 H1 0.92(4) .
N1 C1 1.487(9) .
N1 C3 1.482(9) .
N1 C5 1.464(8) .
C1 H1A 0.9900 .
C1 H1B 0.9900 .
C1 C2 1.534(9) .
C2 H2A 0.9900 .
C2 H2B 0.9900 .
C2 O3 1.414(8) .
O2 C4 1.397(9) .
C3 H3A 0.9900 .
C3 H3B 0.9900 .
C3 C4 1.463(11) .
C4 H4A 0.9900 .
C4 H4B 0.9900 .
C5 H5A 0.9900 .
C5 H5B 0.9900 .
C5 C6 1.488(10) .
C6 C7 1.401(9) .
C6 N2 1.338(9) .
C7 H7 0.9500 .
C7 C8 1.379(13) .
C8 H8 0.9500 .
C8 C9 1.385(12) .
C9 H9 0.9500 .
C9 C10 1.400(10) .
C10 H10 0.9500 .
C10 N2 1.347(9) .
O4 C11 1.293(8) .
O5 C11 1.235(8) .
C11 C12 1.515(10) .
C12 C13 1.386(11) .
C12 C17 1.391(10) .
C13 H13 0.9500 .
C13 C14 1.386(10) .
C14 H14 0.9500 .
C14 C15 1.382(11) .
C15 C16 1.383(12) .
C15 C18 1.509(10) .
C16 H16 0.9500 .
C16 C17 1.335(11) .
C17 H17 0.9500 .
C18 H18A 0.9800 .
C18 H18B 0.9800 .
C18 H18C 0.9800 .
O6 C19 1.270(8) .
O7 C19 1.248(7) .
C19 C20 1.498(9) .
C20 C21 1.390(10) .
C20 C25 1.373(9) .
C21 H21 0.9500 .
C21 C22 1.397(11) .
C22 H22 0.9500 .
C22 C23 1.363(13) .
C23 C24 1.366(12) .
C23 C26 1.543(11) .
C24 H24 0.9500 .
C24 C25 1.395(10) .
C25 H25 0.9500 .
C26 H26A 0.9800 .
C26 H26B 0.9800 .
C26 H26C 0.9800 .
O8 C27 1.266(8) .
O9 C27 1.280(8) .
C27 C28 1.499(10) .
C28 C29 1.386(10) .
C28 C33 1.397(10) .
C29 H29 0.9500 .
C29 C30 1.384(10) .
C30 H30 0.9500 .
C30 C31 1.392(11) .
C31 C32 1.365(11) .
C31 C34 1.520(11) .
C32 H32 0.9500 .
C32 C33 1.393(10) .
C33 H33 0.9500 .
C34 H34A 0.9800 .
C34 H34B 0.9800 .
C34 H34C 0.9800 .
N41 C41 1.165(12) .
C41 C42 1.469(14) .
C42 H42A 0.9800 .
C42 H42B 0.9800 .
C42 H42C 0.9800 .

loop_
_geom_hbond_atom_site_label_D
_geom_hbond_atom_site_label_H
_geom_hbond_atom_site_label_A
_geom_hbond_distance_DH
_geom_hbond_distance_HA
_geom_hbond_distance_DA
_geom_hbond_angle_DHA
_geom_hbond_publ_flag
O1 H1 N41 0.92(4) 2.02(4) 2.928(9) 169(6) yes
